data_7157872
loop_
_publ_author_name
'de Souza, Juliana M.'
'Abdiaj, Irini'
'Chen, Jiaqi'
'Hanson, Kenneth'
'de Oliveira, Kleber T.'
'McQuade, D. Tyler'

_publ_section_title
;
 Synthesis of multi-substituted pyridines from ylidenemalononitriles and
 their emission properties.
;
_journal_issue 9
_journal_name_full 'Organic &amp; biomolecular chemistry'
_journal_page_first 1991
_journal_page_last 1999
_journal_paper_doi 10.1039/d0ob02591g
_journal_volume 19
_journal_year 2021
_chemical_formula_moiety 'C16 H14 F3 N3 S'
_chemical_formula_sum 'C16 H14 F3 N3 S'
_chemical_formula_weight 337.36
_chemical_name_systematic 2-(benzylamino)-4-methyl-5-((2,2,2-trifluoroethyl)thio)nicotinonitrile
_chemical_properties_physical estable
_space_group_crystal_system triclinic
_space_group_IT_number 2
_space_group_name_Hall '-P 1'
_space_group_name_H-M_alt 'P -1'
_atom_sites_solution_hydrogens geom
_atom_sites_solution_primary dual
_audit_creation_date 2019-11-12
_audit_creation_method
;
Olex2 1.3-ac4
(compiled 2019.04.23 svn.r3594 for Rigaku Oxford Diffraction, GUI svn.r5739)
;
_audit_update_record
;
2020-04-28 deposited with the CCDC.	2021-02-08 downloaded from the CCDC.
;
_cell_angle_alpha 94.122(2)
_cell_angle_beta 94.410(2)
_cell_angle_gamma 102.197(2)
_cell_formula_units_Z 4
_cell_length_a 5.33630(10)
_cell_length_b 11.5026(2)
_cell_length_c 25.9164(5)
_cell_measurement_reflns_used 6654
_cell_measurement_temperature 99.96(12)
_cell_measurement_theta_max 69.7450
_cell_measurement_theta_min 1.7110
_cell_volume 1543.92(5)
_computing_cell_refinement 'CrysAlisPro 1.171.40.53 (Rigaku OD, 2019)'
_computing_data_collection 'CrysAlisPro 1.171.40.53 (Rigaku OD, 2019)'
_computing_data_reduction 'CrysAlisPro 1.171.40.53 (Rigaku OD, 2019)'
_computing_molecular_graphics 'Olex2 (Dolomanov et al., 2009)'
_computing_publication_material 'Olex2 (Dolomanov et al., 2009)'
_computing_structure_refinement 'ShelXL (Sheldrick, 2015)'
_computing_structure_solution 'ShelXT (Sheldrick, 2015)'
_diffrn_ambient_environment N~2~
_diffrn_ambient_temperature 99.96(12)
_diffrn_detector 'CCD plate'
_diffrn_detector_area_resol_mean 13.3333
_diffrn_measured_fraction_theta_full 0.932
_diffrn_measured_fraction_theta_max 0.932
_diffrn_measurement_details
;
List of Runs (angles in degrees, time in seconds):

  # Type    Start    End  Width  t~exp~   \w     \q     \k     \f   Frames
#--------------------------------------------------------------------------
  1  \w   -110.00 -75.00   0.50    0.50    --  -51.00  50.00 -30.00   70
  2  \w    -93.00   7.00   0.50    0.50    --  -51.00  20.00-150.00  200
  3  \w   -139.00 -98.00   0.50    0.50    --  -51.00  30.00 -60.00   82
  4  \w    -67.00   8.00   0.50    0.50    --  -51.00  50.00 -30.00  150
  5  \w    -76.00 -10.00   0.50    0.50    --  -51.00  50.00  90.00  132
  6  \w   -130.00-105.00   0.50    0.50    --  -51.00  20.00-150.00   50
  7  \w   -140.00 -79.00   0.50    0.50    --  -51.00  50.00  90.00  122
  8  \w    -90.00 -65.00   0.50    0.50    --  -51.00  30.00 -60.00   50
  9  \w   -122.00 -88.00   0.50    0.50    --  -90.00  60.00  49.48   68
 10  \w   -178.00 -85.00   0.50    0.50    --  -90.00  40.00 -90.00  186
 11  \w   -179.00-139.00   0.50    0.50    --  -90.00  60.00  49.48   80
 12  \w   -173.00 -77.00   0.50    0.50    --  -90.00  60.00 104.51  192
 13  \w   -179.00-152.00   0.50    0.50    --  -90.00  59.00 -76.72   54
 14  \w   -127.00 -56.00   0.50    0.50    --  -90.00  59.00 -76.72  142
 15  \w    -67.00 -41.00   0.50    0.50    --  -90.00  60.00  -0.67   52
 16  \w   -179.00 -36.00   0.50    0.50    --  -90.00  20.00-150.00  286
 17  \w   -132.00 -32.00   0.50    0.50    --  -90.00  60.00  88.34  200
 18  \w    -95.00 -60.00   0.50    0.50    --  -90.00  60.00 -34.42   70
 19  \w   -179.00 -36.00   0.50    0.50    --  -90.00  30.00  60.00  286
 20  \w   -179.00-146.00   0.50    0.50    --  -90.00  60.00-124.50   66
 21  \w   -108.00 -83.00   0.50    0.50    --  -90.00  60.00-124.50   50
 22  \w   -176.00-135.00   0.50    0.50    --  -90.00  60.00-155.14   82
 23  \w   -171.00-146.00   0.50    0.50    --  -90.00  59.00-117.16   50
 24  \w   -170.00-101.00   0.50    0.50    --  -90.00  60.00 -34.42  138
 25  \w    -99.00 -74.00   0.50    0.50    --  -90.00  60.00  -0.67   50
 26  \w    -69.00 -33.00   0.50    0.50    --  -90.00  60.00 104.51   72
 27  \w   -175.00-123.00   0.50    0.50    --  -90.00  60.00  -0.67  104
;
_diffrn_measurement_device 'four-circle diffractometer'
_diffrn_measurement_device_type 'XtaLAB AFC11 (RINC): quarter-chi single'
_diffrn_measurement_method '\w scans'
_diffrn_orient_matrix_type 'CrysAlisPro convention (1999,Acta A55,543-557)'
_diffrn_orient_matrix_UB_11 -0.0627341000
_diffrn_orient_matrix_UB_12 -0.1323812000
_diffrn_orient_matrix_UB_13 0.0109823000
_diffrn_orient_matrix_UB_21 -0.0684461000
_diffrn_orient_matrix_UB_22 -0.0368658000
_diffrn_orient_matrix_UB_23 -0.0585602000
_diffrn_orient_matrix_UB_31 0.2817840000
_diffrn_orient_matrix_UB_32 -0.0068446000
_diffrn_orient_matrix_UB_33 -0.0058263000
_diffrn_radiation_monochromator mirror
_diffrn_radiation_probe x-ray
_diffrn_radiation_type 'Cu K\a'
_diffrn_radiation_wavelength 1.54184
_diffrn_reflns_av_R_equivalents 0.0802
_diffrn_reflns_av_unetI/netI 0.0660
_diffrn_reflns_Laue_measured_fraction_full 0.932
_diffrn_reflns_Laue_measured_fraction_max 0.932
_diffrn_reflns_limit_h_max 6
_diffrn_reflns_limit_h_min -4
_diffrn_reflns_limit_k_max 13
_diffrn_reflns_limit_k_min -13
_diffrn_reflns_limit_l_max 30
_diffrn_reflns_limit_l_min -30
_diffrn_reflns_number 12450
_diffrn_reflns_point_group_measured_fraction_full 0.932
_diffrn_reflns_point_group_measured_fraction_max 0.932
_diffrn_reflns_theta_full 66.574
_diffrn_reflns_theta_max 66.574
_diffrn_reflns_theta_min 3.435
_diffrn_source 'Rotating-anode X-ray tube'
_diffrn_source_type 'Rigaku (Cu) X-ray Source'
_exptl_absorpt_coefficient_mu 2.184
_exptl_absorpt_correction_type none
_exptl_crystal_colour 'clear light colourless'
_exptl_crystal_colour_lustre clear
_exptl_crystal_colour_modifier light
_exptl_crystal_colour_primary colourless
_exptl_crystal_density_diffrn 1.451
_exptl_crystal_description prism
_exptl_crystal_F_000 696
_exptl_crystal_preparation Re-crystallization
_exptl_crystal_recrystallization_method 'Re-crystallisation from solvent: Chloroform/Hexane (1:20)'
_exptl_crystal_size_max 0.637
_exptl_crystal_size_mid 0.148
_exptl_crystal_size_min 0.115
_refine_diff_density_max 0.531
_refine_diff_density_min -0.470
_refine_diff_density_rms 0.097
_refine_ls_extinction_coef 0.0005(6)
_refine_ls_extinction_expression Fc^*^=kFc[1+0.001xFc^2^\l^3^/sin(2\q)]^-1/4^
_refine_ls_extinction_method 'SHELXL-2016/6 (Sheldrick 2016)'
_refine_ls_goodness_of_fit_ref 1.021
_refine_ls_hydrogen_treatment constr
_refine_ls_matrix_type full
_refine_ls_number_parameters 418
_refine_ls_number_reflns 5099
_refine_ls_number_restraints 0
_refine_ls_restrained_S_all 1.021
_refine_ls_R_factor_all 0.0621
_refine_ls_R_factor_gt 0.0605
_refine_ls_shift/su_max 0.002
_refine_ls_shift/su_mean 0.000
_refine_ls_structure_factor_coef Fsqd
_refine_ls_weighting_details 'w=1/[\s^2^(Fo^2^)+(0.1294P)^2^+0.2242P] where P=(Fo^2^+2Fc^2^)/3'
_refine_ls_weighting_scheme calc
_refine_ls_wR_factor_gt 0.1660
_refine_ls_wR_factor_ref 0.1684
_reflns_Friedel_coverage 0.000
_reflns_number_gt 4729
_reflns_number_total 5099
_reflns_threshold_expression 'I > 2\s(I)'
_cod_data_source_file d0ob02591g2.cif
_cod_data_source_block juliana_py_cyc_me_sch2cf3_111119_rint_25
_cod_depositor_comments 'Adding full bibliography for 7157868--7157873.cif.'
_cod_database_code 7157872
_shelx_shelxl_version_number 2016/6
_chemical_oxdiff_formula C16H14F3N3S
_shelx_space_group_comment
;
The symmetry employed for this shelxl refinement is uniquely defined
by the following loop, which should always be used as a source of
symmetry information in preference to the above space-group names.
They are only intended as comments.
;
_diffrn_oxdiff_digest_frames
;
01be539f0f459408a7aa382d01968aec2003084ccca
;
_reflns_odcompleteness_completeness 93.13
_reflns_odcompleteness_iscentric 1
_reflns_odcompleteness_theta 66.97
_olex2_refinement_description
;
1. Fixed Uiso
 At 1.2 times of:
  All C(H) groups, All C(H,H) groups, All N(H) groups
 At 1.5 times of:
  All C(H,H,H) groups
2.a Secondary CH2 refined with riding coordinates:
 C00Q(H00B,H00C), C6(H6A,H6B), C15(H15A,H15B), C013(H01D,H01E)
2.b Aromatic/amide H refined with riding coordinates:
 N00A(H00A), N2(H2), C5(H5), C12(H12), C8(H8), C00T(H00T), C00W(H00W),
 C00Y(H00Y), C11(H11), C10(H10), C017(H017), C9(H9), C019(H019), C01A(H01F)
2.c Idealised Me refined as rotating group:
 C012(H01A,H01B,H01C), C14(H14A,H14B,H14C)
;
_olex2_exptl_crystal_mounting_method 'MiTeGen Microloop'
_olex2_submission_special_instructions 'No special instructions were received'
_oxdiff_exptl_absorpt_empirical_details
;
Empirical correction (ABSPACK) includes:
- Frame scaling
;
_oxdiff_exptl_absorpt_empirical_full_max 3.151
_oxdiff_exptl_absorpt_empirical_full_min 0.205

loop_
_space_group_symop_operation_xyz
'x, y, z'
'-x, -y, -z'

loop_
_atom_site_label
_atom_site_type_symbol
_atom_site_fract_x
_atom_site_fract_y
_atom_site_fract_z
_atom_site_U_iso_or_equiv
_atom_site_adp_type
_atom_site_occupancy
_atom_site_site_symmetry_order
_atom_site_calc_flag
_atom_site_refinement_flags_posn
_atom_site_refinement_flags_adp
_atom_site_refinement_flags_occupancy
_atom_site_disorder_assembly
_atom_site_disorder_group
S1 S 0.67166(9) 0.84655(4) 0.61736(2) 0.0254(2) Uani 1 1 d . . . . .
S002 S -0.41301(10) -0.05223(4) 0.83703(2) 0.0270(2) Uani 1 1 d . . . . .
F003 F -0.1020(3) -0.07574(11) 0.94587(5) 0.0342(3) Uani 1 1 d . . . . .
F1 F 1.2165(2) 0.86843(12) 0.68195(5) 0.0356(3) Uani 1 1 d . . . . .
F005 F -0.4393(3) -0.21658(12) 0.92691(5) 0.0390(4) Uani 1 1 d . . . . .
F3 F 1.1813(3) 1.01918(12) 0.73286(5) 0.0346(3) Uani 1 1 d . . . . .
F2 F 0.9095(3) 0.85148(12) 0.73184(5) 0.0380(4) Uani 1 1 d . . . . .
F008 F -0.0637(3) -0.25483(13) 0.92314(6) 0.0453(4) Uani 1 1 d . . . . .
N1 N 1.1284(3) 0.85040(15) 0.50119(7) 0.0243(4) Uani 1 1 d . . . . .
N00A N 0.2172(3) 0.42277(15) 0.91064(7) 0.0264(4) Uani 1 1 d . . . . .
H00A H 0.170645 0.467307 0.934537 0.032 Uiso 1 1 calc R . . . .
N2 N 1.3925(3) 0.72989(15) 0.47152(7) 0.0241(4) Uani 1 1 d . . . . .
H2 H 1.455081 0.667339 0.474298 0.029 Uiso 1 1 calc R . . . .
N00C N 0.1221(4) 0.25426(15) 0.85246(7) 0.0265(4) Uani 1 1 d . . . . .
N3 N 1.3285(3) 0.48108(16) 0.54602(7) 0.0272(4) Uani 1 1 d . . . . .
N00E N -0.2388(4) 0.39260(16) 1.00247(7) 0.0307(4) Uani 1 1 d . . . . .
C2 C 1.1512(4) 0.67324(17) 0.54435(8) 0.0222(4) Uani 1 1 d . . . . .
C1 C 1.2255(4) 0.75194(17) 0.50525(8) 0.0216(4) Uani 1 1 d . . . . .
C3 C 0.9850(4) 0.69833(17) 0.58041(8) 0.0227(5) Uani 1 1 d . . . . .
C16 C 1.0440(4) 0.92499(19) 0.70116(8) 0.0253(5) Uani 1 1 d . . . . .
C00J C 0.4261(4) 0.52181(17) 0.83680(8) 0.0228(5) Uani 1 1 d . . . . .
C13 C 1.2498(4) 0.56698(18) 0.54590(8) 0.0234(5) Uani 1 1 d . . . . .
C5 C 0.9676(4) 0.87201(18) 0.53573(8) 0.0248(5) Uani 1 1 d . . . . .
H5 H 0.898983 0.939334 0.532537 0.030 Uiso 1 1 calc R . . . .
C12 C 1.0667(4) 0.69839(18) 0.37420(8) 0.0244(5) Uani 1 1 d . . . . .
H12 H 0.987577 0.678777 0.404101 0.029 Uiso 1 1 calc R . . . .
C00N C 0.0665(4) 0.31384(17) 0.89552(8) 0.0229(5) Uani 1 1 d . . . . .
C7 C 1.3188(4) 0.76388(17) 0.37836(8) 0.0219(4) Uani 1 1 d . . . . .
C8 C 1.4304(4) 0.79249(18) 0.33285(8) 0.0250(5) Uani 1 1 d . . . . .
H8 H 1.599337 0.836118 0.334980 0.030 Uiso 1 1 calc R . . . .
C00Q C 0.4549(4) 0.46695(18) 0.88783(8) 0.0259(5) Uani 1 1 d . . . . .
H00B H 0.540765 0.401341 0.882327 0.031 Uiso 1 1 calc R . . . .
H00C H 0.566101 0.526438 0.912663 0.031 Uiso 1 1 calc R . . . .
C6 C 1.4739(4) 0.80576(18) 0.43051(8) 0.0243(5) Uani 1 1 d . . . . .
H6A H 1.654116 0.808007 0.426621 0.029 Uiso 1 1 calc R . . . .
H6B H 1.458048 0.886445 0.440833 0.029 Uiso 1 1 calc R . . . .
C00S C -0.1979(4) 0.33289(17) 0.96800(8) 0.0242(5) Uani 1 1 d . . . . .
C00T C 0.5851(4) 0.50279(18) 0.79851(8) 0.0262(5) Uani 1 1 d . . . . .
H00T H 0.697949 0.452220 0.803594 0.031 Uiso 1 1 calc R . . . .
C4 C 0.8931(4) 0.80299(18) 0.57612(8) 0.0238(5) Uani 1 1 d . . . . .
C00V C -0.2961(4) 0.15008(18) 0.90826(8) 0.0237(5) Uani 1 1 d . . . . .
C00W C 0.2566(4) 0.59677(18) 0.82860(9) 0.0268(5) Uani 1 1 d . . . . .
H00W H 0.147604 0.609404 0.853756 0.032 Uiso 1 1 calc R . . . .
C00X C -0.2340(4) 0.09037(18) 0.86371(8) 0.0247(5) Uani 1 1 d . . . . .
C00Y C -0.0290(4) 0.14705(18) 0.83787(8) 0.0268(5) Uani 1 1 d . . . . .
H00Y H 0.005384 0.106525 0.807780 0.032 Uiso 1 1 calc R . . . .
C11 C 0.9316(4) 0.66185(19) 0.32571(9) 0.0288(5) Uani 1 1 d . . . . .
H11 H 0.763996 0.616593 0.323468 0.035 Uiso 1 1 calc R . . . .
C15 C 0.8766(4) 0.96525(18) 0.66019(8) 0.0267(5) Uani 1 1 d . . . . .
H15A H 0.985905 1.017688 0.639401 0.032 Uiso 1 1 calc R . . . .
H15B H 0.768988 1.011655 0.677091 0.032 Uiso 1 1 calc R . . . .
C011 C -0.2034(4) -0.17351(19) 0.91313(9) 0.0293(5) Uani 1 1 d . . . . .
C012 C -0.5124(4) 0.09894(19) 0.93888(8) 0.0278(5) Uani 1 1 d . . . . .
H01A H -0.660561 0.129978 0.928805 0.042 Uiso 1 1 calc GR . . . .
H01B H -0.461816 0.120444 0.975252 0.042 Uiso 1 1 calc GR . . . .
H01C H -0.553916 0.013533 0.932282 0.042 Uiso 1 1 calc GR . . . .
C013 C -0.2025(4) -0.14882(18) 0.85707(8) 0.0262(5) Uani 1 1 d . . . . .
H01D H -0.253206 -0.224227 0.835707 0.031 Uiso 1 1 calc R . . . .
H01E H -0.027965 -0.112468 0.850528 0.031 Uiso 1 1 calc R . . . .
C14 C 0.9116(4) 0.61455(18) 0.62146(8) 0.0262(5) Uani 1 1 d . . . . .
H14A H 0.791240 0.544242 0.606004 0.039 Uiso 1 1 calc GR . . . .
H14B H 0.834058 0.653490 0.647958 0.039 Uiso 1 1 calc GR . . . .
H14C H 1.062872 0.592491 0.636591 0.039 Uiso 1 1 calc GR . . . .
C015 C -0.1425(4) 0.26378(18) 0.92376(8) 0.0232(5) Uani 1 1 d . . . . .
C10 C 1.0434(4) 0.69202(19) 0.28085(9) 0.0304(5) Uani 1 1 d . . . . .
H10 H 0.950880 0.668809 0.248539 0.036 Uiso 1 1 calc R . . . .
C017 C 0.2496(4) 0.6528(2) 0.78298(9) 0.0321(5) Uani 1 1 d . . . . .
H017 H 0.135802 0.702895 0.777691 0.039 Uiso 1 1 calc R . . . .
C9 C 1.2961(4) 0.7576(2) 0.28454(9) 0.0294(5) Uani 1 1 d . . . . .
H9 H 1.374309 0.777803 0.254607 0.035 Uiso 1 1 calc R . . . .
C019 C 0.4117(4) 0.6345(2) 0.74521(9) 0.0321(5) Uani 1 1 d . . . . .
H019 H 0.408648 0.673262 0.714961 0.039 Uiso 1 1 calc R . . . .
C01A C 0.5779(4) 0.5583(2) 0.75269(9) 0.0315(5) Uani 1 1 d . . . . .
H01F H 0.684180 0.544407 0.727181 0.038 Uiso 1 1 calc R . . . .

loop_
_atom_site_aniso_label
_atom_site_aniso_U_11
_atom_site_aniso_U_22
_atom_site_aniso_U_33
_atom_site_aniso_U_23
_atom_site_aniso_U_13
_atom_site_aniso_U_12
S1 0.0262(3) 0.0239(3) 0.0240(3) -0.0014(2) 0.0008(2) 0.0023(2)
S002 0.0312(3) 0.0200(3) 0.0253(4) -0.0037(2) -0.0051(2) -0.0001(2)
F003 0.0427(8) 0.0277(7) 0.0256(7) -0.0037(5) -0.0077(5) -0.0014(6)
F1 0.0337(7) 0.0412(8) 0.0320(8) -0.0064(6) -0.0011(6) 0.0132(6)
F005 0.0415(8) 0.0345(7) 0.0351(8) 0.0050(6) 0.0083(6) -0.0075(6)
F3 0.0409(7) 0.0325(7) 0.0250(7) -0.0056(5) -0.0039(5) 0.0011(6)
F2 0.0401(7) 0.0405(8) 0.0321(8) 0.0154(6) 0.0039(6) 0.0012(6)
F008 0.0599(9) 0.0365(8) 0.0435(9) 0.0078(7) -0.0019(7) 0.0201(7)
N1 0.0296(9) 0.0220(9) 0.0199(9) 0.0015(7) -0.0025(7) 0.0044(7)
N00A 0.0375(10) 0.0183(9) 0.0201(9) -0.0035(7) 0.0040(7) 0.0000(7)
N2 0.0287(9) 0.0225(9) 0.0210(9) 0.0039(7) 0.0002(7) 0.0057(7)
N00C 0.0373(10) 0.0196(9) 0.0198(10) -0.0011(7) 0.0019(7) 0.0012(7)
N3 0.0327(10) 0.0228(9) 0.0251(10) 0.0037(7) 0.0033(7) 0.0030(8)
N00E 0.0409(11) 0.0222(9) 0.0262(11) -0.0001(8) 0.0056(8) 0.0002(8)
C2 0.0263(10) 0.0175(9) 0.0194(11) -0.0005(8) -0.0049(8) 0.0005(8)
C1 0.0230(10) 0.0210(10) 0.0175(10) -0.0018(8) -0.0040(8) 0.0010(8)
C3 0.0247(10) 0.0199(10) 0.0187(11) -0.0019(8) -0.0048(8) -0.0024(8)
C16 0.0296(11) 0.0233(10) 0.0218(11) -0.0013(8) 0.0032(8) 0.0041(8)
C00J 0.0226(10) 0.0162(9) 0.0248(11) -0.0004(8) -0.0032(8) -0.0041(8)
C13 0.0256(10) 0.0213(10) 0.0192(11) 0.0014(8) -0.0011(8) -0.0031(8)
C5 0.0292(11) 0.0189(10) 0.0242(11) -0.0009(8) -0.0037(8) 0.0036(8)
C12 0.0291(11) 0.0205(10) 0.0236(11) 0.0035(8) 0.0018(8) 0.0050(8)
C00N 0.0324(11) 0.0169(9) 0.0174(11) 0.0005(8) -0.0027(8) 0.0031(8)
C7 0.0280(10) 0.0158(9) 0.0219(11) 0.0019(8) -0.0006(8) 0.0057(8)
C8 0.0269(11) 0.0213(10) 0.0258(11) 0.0026(8) 0.0031(8) 0.0030(8)
C00Q 0.0302(11) 0.0204(10) 0.0244(11) 0.0026(8) -0.0013(8) 0.0003(8)
C6 0.0267(10) 0.0225(10) 0.0218(11) 0.0026(8) 0.0006(8) 0.0015(8)
C00S 0.0298(11) 0.0181(10) 0.0218(12) 0.0032(9) -0.0008(9) -0.0008(8)
C00T 0.0258(10) 0.0219(10) 0.0273(12) 0.0004(9) -0.0022(8) -0.0006(8)
C4 0.0252(10) 0.0210(10) 0.0217(11) -0.0023(8) -0.0025(8) 0.0000(8)
C00V 0.0291(11) 0.0205(10) 0.0191(11) 0.0021(8) -0.0049(8) 0.0026(8)
C00W 0.0277(11) 0.0210(10) 0.0278(12) 0.0004(9) -0.0025(9) -0.0010(8)
C00X 0.0312(11) 0.0198(10) 0.0207(11) 0.0001(8) -0.0036(8) 0.0029(8)
C00Y 0.0396(12) 0.0189(10) 0.0194(11) -0.0026(8) 0.0017(9) 0.0026(9)
C11 0.0271(11) 0.0220(10) 0.0341(13) -0.0001(9) -0.0047(9) 0.0016(8)
C15 0.0342(11) 0.0204(10) 0.0240(12) -0.0007(8) 0.0000(9) 0.0042(8)
C011 0.0353(12) 0.0205(10) 0.0289(12) -0.0010(9) 0.0009(9) 0.0008(9)
C012 0.0330(12) 0.0234(10) 0.0253(12) 0.0005(9) 0.0034(9) 0.0025(9)
C013 0.0318(11) 0.0166(10) 0.0276(12) -0.0028(8) 0.0013(9) 0.0017(8)
C14 0.0330(11) 0.0199(10) 0.0238(12) 0.0026(9) 0.0016(9) 0.0018(8)
C015 0.0334(11) 0.0178(9) 0.0171(11) 0.0009(8) -0.0011(8) 0.0041(8)
C10 0.0392(12) 0.0250(11) 0.0247(12) -0.0040(9) -0.0079(9) 0.0077(9)
C017 0.0289(11) 0.0218(10) 0.0406(14) 0.0057(10) -0.0103(9) -0.0016(9)
C9 0.0403(13) 0.0280(11) 0.0207(11) 0.0033(9) 0.0038(9) 0.0088(9)
C019 0.0328(12) 0.0281(11) 0.0272(12) 0.0086(9) -0.0082(9) -0.0099(9)
C01A 0.0310(11) 0.0337(12) 0.0245(12) 0.0018(9) 0.0018(9) -0.0042(9)

loop_
_atom_type_symbol
_atom_type_description
_atom_type_scat_dispersion_real
_atom_type_scat_dispersion_imag
_atom_type_scat_source
C C 0.0181 0.0091 'International Tables Vol C Tables 4.2.6.8 and 6.1.1.4'
H H 0.0000 0.0000 'International Tables Vol C Tables 4.2.6.8 and 6.1.1.4'
F F 0.0727 0.0534 'International Tables Vol C Tables 4.2.6.8 and 6.1.1.4'
N N 0.0311 0.0180 'International Tables Vol C Tables 4.2.6.8 and 6.1.1.4'
S S 0.3331 0.5567 'International Tables Vol C Tables 4.2.6.8 and 6.1.1.4'

loop_
_geom_angle_atom_site_label_1
_geom_angle_atom_site_label_2
_geom_angle_atom_site_label_3
_geom_angle
_geom_angle_site_symmetry_1
_geom_angle_site_symmetry_3
_geom_angle_publ_flag
C4 S1 C15 102.06(10) . . ?
C00X S002 C013 101.80(10) . . ?
C5 N1 C1 117.22(17) . . ?
C00N N00A H00A 119.0 . . ?
C00N N00A C00Q 122.08(18) . . ?
C00Q N00A H00A 119.0 . . ?
C1 N2 H2 118.1 . . ?
C1 N2 C6 123.85(17) . . ?
C6 N2 H2 118.1 . . ?
C00Y N00C C00N 116.70(18) . . ?
C1 C2 C13 118.89(18) . . ?
C3 C2 C1 121.11(18) . . ?
C3 C2 C13 120.00(17) . . ?
N1 C1 C2 120.64(18) . . ?
N2 C1 N1 118.19(17) . . ?
N2 C1 C2 121.17(18) . . ?
C2 C3 C4 116.91(17) . . ?
C2 C3 C14 120.05(18) . . ?
C4 C3 C14 123.04(18) . . ?
F1 C16 F3 106.09(16) . . ?
F1 C16 C15 113.51(18) . . ?
F3 C16 C15 110.86(17) . . ?
F2 C16 F1 106.79(17) . . ?
F2 C16 F3 106.21(16) . . ?
F2 C16 C15 112.88(18) . . ?
C00T C00J C00Q 119.05(18) . . ?
C00T C00J C00W 119.08(19) . . ?
C00W C00J C00Q 121.73(19) . . ?
N3 C13 C2 178.6(2) . . ?
N1 C5 H5 117.1 . . ?
N1 C5 C4 125.90(19) . . ?
C4 C5 H5 117.1 . . ?
C7 C12 H12 119.7 . . ?
C7 C12 C11 120.55(19) . . ?
C11 C12 H12 119.7 . . ?
N00A C00N N00C 117.36(18) . . ?
N00A C00N C015 121.33(19) . . ?
N00C C00N C015 121.31(18) . . ?
C12 C7 C8 118.19(19) . . ?
C12 C7 C6 122.39(18) . . ?
C8 C7 C6 119.43(18) . . ?
C7 C8 H8 119.2 . . ?
C9 C8 C7 121.54(19) . . ?
C9 C8 H8 119.2 . . ?
N00A C00Q C00J 115.66(17) . . ?
N00A C00Q H00B 108.4 . . ?
N00A C00Q H00C 108.4 . . ?
C00J C00Q H00B 108.4 . . ?
C00J C00Q H00C 108.4 . . ?
H00B C00Q H00C 107.4 . . ?
N2 C6 C7 113.39(16) . . ?
N2 C6 H6A 108.9 . . ?
N2 C6 H6B 108.9 . . ?
C7 C6 H6A 108.9 . . ?
C7 C6 H6B 108.9 . . ?
H6A C6 H6B 107.7 . . ?
N00E C00S C015 177.1(2) . . ?
C00J C00T H00T 119.6 . . ?
C00J C00T C01A 120.9(2) . . ?
C01A C00T H00T 119.6 . . ?
C3 C4 S1 123.07(15) . . ?
C5 C4 S1 118.68(16) . . ?
C5 C4 C3 118.14(19) . . ?
C00X C00V C012 123.54(19) . . ?
C00X C00V C015 116.42(19) . . ?
C015 C00V C012 120.04(19) . . ?
C00J C00W H00W 119.9 . . ?
C017 C00W C00J 120.2(2) . . ?
C017 C00W H00W 119.9 . . ?
C00V C00X S002 122.84(16) . . ?
C00Y C00X S002 118.41(16) . . ?
C00Y C00X C00V 118.70(19) . . ?
N00C C00Y C00X 125.8(2) . . ?
N00C C00Y H00Y 117.1 . . ?
C00X C00Y H00Y 117.1 . . ?
C12 C11 H11 119.6 . . ?
C10 C11 C12 120.7(2) . . ?
C10 C11 H11 119.6 . . ?
S1 C15 H15A 108.5 . . ?
S1 C15 H15B 108.5 . . ?
C16 C15 S1 114.96(15) . . ?
C16 C15 H15A 108.5 . . ?
C16 C15 H15B 108.5 . . ?
H15A C15 H15B 107.5 . . ?
F003 C011 C013 112.84(17) . . ?
F005 C011 F003 106.48(17) . . ?
F005 C011 F008 106.70(17) . . ?
F005 C011 C013 113.17(18) . . ?
F008 C011 F003 106.81(18) . . ?
F008 C011 C013 110.44(18) . . ?
C00V C012 H01A 109.5 . . ?
C00V C012 H01B 109.5 . . ?
C00V C012 H01C 109.5 . . ?
H01A C012 H01B 109.5 . . ?
H01A C012 H01C 109.5 . . ?
H01B C012 H01C 109.5 . . ?
S002 C013 H01D 108.6 . . ?
S002 C013 H01E 108.6 . . ?
C011 C013 S002 114.60(16) . . ?
C011 C013 H01D 108.6 . . ?
C011 C013 H01E 108.6 . . ?
H01D C013 H01E 107.6 . . ?
C3 C14 H14A 109.5 . . ?
C3 C14 H14B 109.5 . . ?
C3 C14 H14C 109.5 . . ?
H14A C14 H14B 109.5 . . ?
H14A C14 H14C 109.5 . . ?
H14B C14 H14C 109.5 . . ?
C00N C015 C00S 118.81(18) . . ?
C00V C015 C00N 121.06(19) . . ?
C00V C015 C00S 120.11(18) . . ?
C11 C10 H10 120.4 . . ?
C11 C10 C9 119.2(2) . . ?
C9 C10 H10 120.4 . . ?
C00W C017 H017 119.9 . . ?
C00W C017 C019 120.3(2) . . ?
C019 C017 H017 119.9 . . ?
C8 C9 C10 119.8(2) . . ?
C8 C9 H9 120.1 . . ?
C10 C9 H9 120.1 . . ?
C017 C019 H019 120.1 . . ?
C01A C019 C017 119.9(2) . . ?
C01A C019 H019 120.1 . . ?
C00T C01A H01F 120.2 . . ?
C019 C01A C00T 119.7(2) . . ?
C019 C01A H01F 120.2 . . ?

loop_
_geom_bond_atom_site_label_1
_geom_bond_atom_site_label_2
_geom_bond_distance
_geom_bond_site_symmetry_2
_geom_bond_publ_flag
S1 C4 1.777(2) . ?
S1 C15 1.804(2) . ?
S002 C00X 1.776(2) . ?
S002 C013 1.813(2) . ?
F003 C011 1.346(3) . ?
F1 C16 1.340(3) . ?
F005 C011 1.338(3) . ?
F3 C16 1.353(3) . ?
F2 C16 1.338(2) . ?
F008 C011 1.341(3) . ?
N1 C1 1.349(3) . ?
N1 C5 1.333(3) . ?
N00A H00A 0.8600 . ?
N00A C00N 1.351(3) . ?
N00A C00Q 1.450(3) . ?
N2 H2 0.8600 . ?
N2 C1 1.344(3) . ?
N2 C6 1.457(2) . ?
N00C C00N 1.353(3) . ?
N00C C00Y 1.334(3) . ?
N3 C13 1.152(3) . ?
N00E C00S 1.150(3) . ?
C2 C1 1.430(3) . ?
C2 C3 1.393(3) . ?
C2 C13 1.431(3) . ?
C3 C4 1.401(3) . ?
C3 C14 1.505(3) . ?
C16 C15 1.497(3) . ?
C00J C00Q 1.517(3) . ?
C00J C00T 1.389(3) . ?
C00J C00W 1.390(3) . ?
C5 H5 0.9300 . ?
C5 C4 1.391(3) . ?
C12 H12 0.9300 . ?
C12 C7 1.388(3) . ?
C12 C11 1.390(3) . ?
C00N C015 1.423(3) . ?
C7 C8 1.391(3) . ?
C7 C6 1.520(3) . ?
C8 H8 0.9300 . ?
C8 C9 1.382(3) . ?
C00Q H00B 0.9700 . ?
C00Q H00C 0.9700 . ?
C6 H6A 0.9700 . ?
C6 H6B 0.9700 . ?
C00S C015 1.433(3) . ?
C00T H00T 0.9300 . ?
C00T C01A 1.390(3) . ?
C00V C00X 1.398(3) . ?
C00V C012 1.493(3) . ?
C00V C015 1.402(3) . ?
C00W H00W 0.9300 . ?
C00W C017 1.389(3) . ?
C00X C00Y 1.394(3) . ?
C00Y H00Y 0.9300 . ?
C11 H11 0.9300 . ?
C11 C10 1.380(3) . ?
C15 H15A 0.9700 . ?
C15 H15B 0.9700 . ?
C011 C013 1.500(3) . ?
C012 H01A 0.9600 . ?
C012 H01B 0.9600 . ?
C012 H01C 0.9600 . ?
C013 H01D 0.9700 . ?
C013 H01E 0.9700 . ?
C14 H14A 0.9600 . ?
C14 H14B 0.9600 . ?
C14 H14C 0.9600 . ?
C10 H10 0.9300 . ?
C10 C9 1.391(3) . ?
C017 H017 0.9300 . ?
C017 C019 1.389(4) . ?
C9 H9 0.9300 . ?
C019 H019 0.9300 . ?
C019 C01A 1.385(3) . ?
C01A H01F 0.9300 . ?
